data_1536517
loop_
_publ_author_name
'Pay Gomez, C.'
'Lidin, S.'

_publ_section_title
;
 Structure of Ca13Cd76; a novel approximant to the YbCd5.7 and Ca15Cd85
 quasicrystals.
;
_journal_name_full 'Angewandte Chemie (Edition international)'
_journal_page_first 4037
_journal_page_last 4039
_journal_volume 40
_journal_year 2001
_chemical_formula_sum 'Ca13 Cd76'
_space_group_IT_number 205
_symmetry_space_group_name_Hall '-P 2ac 2ab 3'
_symmetry_space_group_name_H-M 'P a -3'
_cell_angle_alpha 90
_cell_angle_beta 90
_cell_angle_gamma 90
_cell_formula_units_Z 8
_cell_length_a 25.3395
_cell_length_b 25.3395
_cell_length_c 25.3395
_cell_volume 16270.246
_citation_journal_id_ASTM ACIEAY
_cod_data_source_file PayGomez_ACIEAY_2001_230.cif
_cod_data_source_block Ca13Cd76
_cod_original_cell_volume 16270.25
_cod_database_code 1536517

loop_
_symmetry_equiv_pos_as_xyz
x,y,z
-x+1/2,-y,z+1/2
x+1/2,-y+1/2,-z
-x,y+1/2,-z+1/2
z,x,y
-z+1/2,-x,y+1/2
z+1/2,-x+1/2,-y
-z,x+1/2,-y+1/2
y,z,x
y+1/2,-z+1/2,-x
-y,z+1/2,-x+1/2
-y+1/2,-z,x+1/2
-x,-y,-z
x-1/2,y,-z-1/2
-x-1/2,y-1/2,z
x,-y-1/2,z-1/2
-z,-x,-y
z-1/2,x,-y-1/2
-z-1/2,x-1/2,y
z,-x-1/2,y-1/2
-y,-z,-x
-y-1/2,z-1/2,x
y,-z-1/2,x-1/2
y-1/2,z,-x-1/2

loop_
_atom_site_label
_atom_site_type_symbol
_atom_site_fract_x
_atom_site_fract_y
_atom_site_fract_z
_atom_site_occupancy
_atom_site_U_iso_or_equiv
Cd21 Cd 0.23029 0.47175 0.44906 1 0.0
Cd10 Cd 0.06438 0.24329 0.24658 1 0.0
Cd17 Cd 0.06736 0.28539 0.35513 1 0.0
Cd13 Cd 0.15439 0.28277 0.49117 1 0.0
Cd6 Cd 0.1594 0.2288 0.1652 0.279 0.0
Cd22 Cd 0.23968 0.28332 0.35486 1 0.0
Cd25 Cd 0.06877 0.21509 0.45153 1 0.0
Cd28 Cd 0.1553 0.46353 0.34574 1 0.0
Cd16 Cd 0.02788 0.35588 0.23519 1 0.0
Cd5 Cd 0.1152 0.1483 0.2109 0.32229 0.0
Cd30 Cd 0.34249 0.34249 0.34249 1 0.0
Ca3 Ca 0.1545 0.34111 0.26892 1 0.0
Cd26 Cd 0.09544 0.46376 0.24913 1 0.0
Ca5 Ca 0.45936 0.45936 0.45936 1 0.0
Cd31 Cd 0.34288 0.44078 0.40308 1 0.0
Cd12 Cd 0.15359 0.21618 0.31911 1 0.0
Cd29 Cd 0.24865 0.40331 0.34398 1 0.0
Cd24 Cd 0.05946 0.40437 0.34594 1 0.0
Cd2 Cd 0.0889 0.0889 0.0889 0.19597 0.0
Cd11 Cd 0.09641 0.30584 0.15421 1 0.0
Cd15 Cd 0.02621 0.36021 0.07774 1 0.0
Cd19 Cd 0.15445 0.35442 0.3987 1 0.0
Ca4 Ca 0.26932 0.3453 0.46672 1 0.0
Cd9 Cd 0.0604 0.06052 0.24875 1 0.0
Ca1 Ca 0.039373 0.153097 0.340991 1 0.0
Cd1 Cd 0.0225 0.0225 0.0225 0.19597 0.0
Cd14 Cd 0.24563 0.24563 0.24563 1 0.0
Cd20 Cd 0.21466 0.45353 0.24085 1 0.0
Cd8 Cd 0.05651 0.05651 0.05651 0.825 0.0
Cd32 Cd 0.03354 0.46284 0.15622 1 0.0
Cd18 Cd 0.08545 0.47054 0.4428 1 0.0
Cd4 Cd 0.0918 0.184 0.1581 0.26 0.0
Ca2 Ca 0.04044 0.3462 0.46846 1 0.0
Cd23 Cd 0.05896 0.09488 0.46395 1 0.0
Cd7 Cd 0.00453 0.1546 0.09802 1 0.0
Cd27 Cd 0.15454 0.14385 0.41065 1 0.0
Cd3 Cd 0.0887 0.1327 0.1734 0.367 0.0
